data_4077484
loop_
_publ_author_name
'Gr\"oger, Gunther'
'Behrens, Ulrich'
'Olbrich, Falk'

_publ_section_title
;
 Monomeric and Dimeric Cyclooctyne-Stabilized Complexes of Copper(I)1
;
_journal_issue 17
_journal_name_full Organometallics
_journal_page_first 3354
_journal_paper_doi 10.1021/om000079g
_journal_volume 19
_journal_year 2000
_chemical_formula_sum 'C16 H24 Cu2 I2'
_chemical_formula_weight 597.23
_chemical_name_common '[CuI(coct)]2'
_chemical_name_systematic
; 
 bis(iodo-cyclooctyne-copper) 
;
_space_group_IT_number 2
_symmetry_cell_setting triclinic
_symmetry_space_group_name_Hall '-P 1'
_symmetry_space_group_name_H-M 'P -1'
_atom_sites_solution_hydrogens geom
_atom_sites_solution_primary direct
_atom_sites_solution_secondary difmap
_audit_creation_method SHELXL-97
_cell_angle_alpha 85.39(4)
_cell_angle_beta 80.17(6)
_cell_angle_gamma 81.45(5)
_cell_formula_units_Z 1
_cell_length_a 4.981(3)
_cell_length_b 9.192(4)
_cell_length_c 10.763(6)
_cell_measurement_reflns_used 40
_cell_measurement_temperature 173(2)
_cell_measurement_theta_max 18.8
_cell_measurement_theta_min 7.9
_cell_volume 479.4(5)
_computing_cell_refinement 'Siemens XSCANS'
_computing_data_collection 'Siemens XSCANS'
_computing_data_reduction 'Siemens XSCANS'
_computing_molecular_graphics 'SHELXTL PLUS (Siemens, 1992)'
_computing_publication_material 'SHELXTL PLUS (Siemens, 1992)'
_computing_structure_refinement 'SHELXL-97 (Sheldrick, 1997)'
_computing_structure_solution 'SHELXS-97 (Sheldrick, 1997)'
_diffrn_ambient_temperature 173(2)
_diffrn_measured_fraction_theta_full 0.998
_diffrn_measured_fraction_theta_max 0.998
_diffrn_measurement_device_type 'Siemens P4'
_diffrn_measurement_method 2theta/omega
_diffrn_radiation_monochromator graphite
_diffrn_radiation_source 'fine-focus sealed tube'
_diffrn_radiation_type MoK\a
_diffrn_radiation_wavelength 0.71073
_diffrn_reflns_av_R_equivalents 0.0631
_diffrn_reflns_av_sigmaI/netI 0.0732
_diffrn_reflns_limit_h_max 4
_diffrn_reflns_limit_h_min -6
_diffrn_reflns_limit_k_max 11
_diffrn_reflns_limit_k_min -11
_diffrn_reflns_limit_l_max 13
_diffrn_reflns_limit_l_min -13
_diffrn_reflns_number 4228
_diffrn_reflns_theta_full 27.49
_diffrn_reflns_theta_max 27.49
_diffrn_reflns_theta_min 2.87
_diffrn_standards_decay_% 0
_diffrn_standards_interval_count 197
_diffrn_standards_number 3
_exptl_absorpt_coefficient_mu 5.427
_exptl_absorpt_correction_T_max 0.3440
_exptl_absorpt_correction_T_min 0.0979
_exptl_absorpt_correction_type empirical
_exptl_absorpt_process_details Psi-Scans
_exptl_crystal_colour colourless
_exptl_crystal_density_diffrn 2.069
_exptl_crystal_density_meas ?
_exptl_crystal_density_method 'not measured'
_exptl_crystal_description block
_exptl_crystal_F_000 284
_exptl_crystal_size_max 0.8
_exptl_crystal_size_mid 0.5
_exptl_crystal_size_min 0.25
_refine_diff_density_max 1.782
_refine_diff_density_min -1.931
_refine_diff_density_rms 0.250
_refine_ls_extinction_method none
_refine_ls_goodness_of_fit_ref 1.076
_refine_ls_hydrogen_treatment 'riding model'
_refine_ls_matrix_type full
_refine_ls_number_parameters 109
_refine_ls_number_reflns 2201
_refine_ls_number_restraints 45
_refine_ls_restrained_S_all 1.064
_refine_ls_R_factor_all 0.0633
_refine_ls_R_factor_gt 0.0596
_refine_ls_shift/su_max 0.000
_refine_ls_shift/su_mean 0.000
_refine_ls_structure_factor_coef Fsqd
_refine_ls_weighting_details 'w=1/[\s^2^(Fo^2^)+(0.0940P)^2^+0.7702P] where P=(Fo^2^+2Fc^2^)/3'
_refine_ls_weighting_scheme calc
_refine_ls_wR_factor_gt 0.1524
_refine_ls_wR_factor_ref 0.1564
_reflns_number_gt 2007
_reflns_number_total 2201
_reflns_threshold_expression >2sigma(I)
_cod_data_source_file om000079g.cif
_cod_data_source_block CuI(coct)
_cod_depositor_comments
;
The following automatic conversions were performed:

'_exptl_crystal_density_meas' value 'not determined' was changed to
'?' - the value is perceived as not measured.

Automatic conversion script
Id: cif_fix_values 3008 2015-01-20 13:52:24Z robertas 

The following automatic conversions were performed:

'_refine_ls_weighting_scheme' value 'calc
w=1/[\s^2^(Fo^2^)+(0.0940P)^2^+0.7702P] where P=(Fo^2^+2Fc^2^)/3' was
changed to 'calc'. New tag '_refine_ls_weighting_details' was
created. The value of the new tag was set to
'w=1/[\s^2^(Fo^2^)+(0.0940P)^2^+0.7702P] where P=(Fo^2^+2Fc^2^)/3'.

Automatic conversion script
Id: cif_fix_values 3143 2015-03-26 13:38:13Z robertas 
;
_cod_original_cell_volume 479.4(4)
_cod_original_sg_symbol_H-M P-1
_cod_database_code 4077484

loop_
_symmetry_equiv_pos_as_xyz
'x, y, z'
'-x, -y, -z'

loop_
_atom_site_label
_atom_site_type_symbol
_atom_site_fract_x
_atom_site_fract_y
_atom_site_fract_z
_atom_site_U_iso_or_equiv
_atom_site_adp_type
_atom_site_occupancy
_atom_site_calc_flag
_atom_site_refinement_flags
_atom_site_disorder_assembly
_atom_site_disorder_group
I1 I 0.06797(9) 0.33104(4) 0.87125(3) 0.0486(2) Uani 1 d . . .
Cu1 Cu 0.19832(15) 0.57764(8) 0.91860(6) 0.0416(2) Uani 1 d . . .
C1 C 0.4163(13) 0.7391(7) 0.8396(6) 0.0459(13) Uani 1 d . . .
C2 C 0.4588(13) 0.6415(7) 0.7666(6) 0.0477(13) Uani 1 d . . .
C3 C 0.5748(16) 0.5739(10) 0.6465(7) 0.0640(19) Uani 1 d D . .
H3A H 0.4377 0.5215 0.6186 0.101(14) Uiso 0.647(15) calc PR A 1
H3B H 0.7395 0.5020 0.6569 0.101(14) Uiso 0.647(15) calc PR A 1
H3C H 0.4274 0.5794 0.5945 0.101(14) Uiso 0.353(15) calc PR A 2
H3D H 0.6401 0.4684 0.6643 0.101(14) Uiso 0.353(15) calc PR A 2
C4 C 0.653(3) 0.6981(13) 0.5482(11) 0.075(4) Uani 0.647(15) d PD A 1
H4A H 0.7650 0.6521 0.4727 0.101(14) Uiso 0.647(15) calc PR A 1
H4B H 0.4820 0.7512 0.5222 0.101(14) Uiso 0.647(15) calc PR A 1
C5 C 0.813(3) 0.8124(15) 0.5889(14) 0.090(6) Uani 0.647(15) d PD A 1
H5A H 0.9423 0.7588 0.6428 0.101(14) Uiso 0.647(15) calc PR A 1
H5B H 0.9265 0.8499 0.5117 0.101(14) Uiso 0.647(15) calc PR A 1
C6 C 0.661(3) 0.9474(13) 0.6596(10) 0.092(6) Uani 0.647(15) d PD A 1
H6A H 0.4641 0.9552 0.6510 0.101(14) Uiso 0.647(15) calc PR A 1
H6B H 0.7304 1.0357 0.6143 0.101(14) Uiso 0.647(15) calc PR A 1
C7 C 0.673(2) 0.9572(16) 0.8007(10) 0.070(4) Uani 0.647(15) d PD A 1
H7A H 0.8522 0.9067 0.8200 0.101(14) Uiso 0.647(15) calc PR A 1
H7B H 0.6558 1.0618 0.8207 0.101(14) Uiso 0.647(15) calc PR A 1
C41 C 0.815(3) 0.6469(17) 0.5700(16) 0.047(4) Uiso 0.353(15) d PD A 2
H41A H 0.9789 0.6248 0.6124 0.101(14) Uiso 0.353(15) calc PR A 2
H41B H 0.8633 0.6089 0.4844 0.101(14) Uiso 0.353(15) calc PR A 2
C51 C 0.721(7) 0.8143(19) 0.561(3) 0.082(10) Uiso 0.353(15) d PD A 2
H51A H 0.5200 0.8304 0.5618 0.101(14) Uiso 0.353(15) calc PR A 2
H51B H 0.8089 0.8544 0.4787 0.101(14) Uiso 0.353(15) calc PR A 2
C61 C 0.783(4) 0.905(2) 0.6651(17) 0.049(5) Uiso 0.353(15) d PD A 2
H61A H 0.8828 0.9851 0.6229 0.101(14) Uiso 0.353(15) calc PR A 2
H61B H 0.9096 0.8399 0.7137 0.101(14) Uiso 0.353(15) calc PR A 2
C71 C 0.539(4) 0.974(2) 0.7601(13) 0.059(5) Uiso 0.353(15) d PD A 2
H71A H 0.5905 1.0662 0.7858 0.101(14) Uiso 0.353(15) calc PR A 2
H71B H 0.3815 1.0031 0.7145 0.101(14) Uiso 0.353(15) calc PR A 2
C8 C 0.4376(15) 0.8844(8) 0.8816(7) 0.0569(17) Uani 1 d D . .
H8A H 0.4679 0.8736 0.9706 0.101(14) Uiso 0.353(15) calc PR A 1
H8B H 0.2616 0.9495 0.8780 0.101(14) Uiso 0.353(15) calc PR A 1
H8C H 0.5700 0.8757 0.9416 0.101(14) Uiso 0.647(15) calc PR A 2
H8D H 0.2564 0.9314 0.9232 0.101(14) Uiso 0.647(15) calc PR A 2

loop_
_atom_site_aniso_label
_atom_site_aniso_U_11
_atom_site_aniso_U_22
_atom_site_aniso_U_33
_atom_site_aniso_U_23
_atom_site_aniso_U_13
_atom_site_aniso_U_12
I1 0.0666(3) 0.0383(3) 0.0398(3) -0.00676(19) 0.00160(19) -0.0134(2)
Cu1 0.0535(4) 0.0357(4) 0.0349(4) -0.0002(3) -0.0017(3) -0.0109(3)
C1 0.056(3) 0.040(3) 0.041(3) 0.002(3) -0.002(2) -0.012(3)
C2 0.052(3) 0.048(3) 0.042(3) 0.001(3) -0.001(2) -0.014(3)
C3 0.066(4) 0.083(5) 0.041(3) -0.006(4) 0.001(3) -0.012(4)
C4 0.081(9) 0.095(10) 0.042(5) 0.010(6) 0.012(5) -0.017(8)
C5 0.053(8) 0.128(15) 0.078(10) 0.033(10) 0.025(7) -0.032(8)
C6 0.075(9) 0.084(10) 0.120(14) 0.056(11) -0.032(9) -0.032(8)
C7 0.051(6) 0.079(8) 0.087(9) 0.010(7) -0.015(6) -0.036(6)
C8 0.063(4) 0.042(3) 0.066(4) 0.001(3) -0.011(3) -0.012(3)

loop_
_atom_type_symbol
_atom_type_description
_atom_type_scat_dispersion_real
_atom_type_scat_dispersion_imag
_atom_type_scat_source
C C 0.0033 0.0016 'International Tables Vol C Tables 4.2.6.8 and 6.1.1.4'
H H 0.0000 0.0000 'International Tables Vol C Tables 4.2.6.8 and 6.1.1.4'
Cu Cu 0.3201 1.2651 'International Tables Vol C Tables 4.2.6.8 and 6.1.1.4'
I I -0.4742 1.8119 'International Tables Vol C Tables 4.2.6.8 and 6.1.1.4'

loop_
_geom_angle_atom_site_label_1
_geom_angle_atom_site_label_2
_geom_angle_atom_site_label_3
_geom_angle
_geom_angle_site_symmetry_1
_geom_angle_site_symmetry_3
Cu1 I1 Cu1 68.38(5) 2_567 .
C2 Cu1 C1 35.0(3) . .
C2 Cu1 I1 141.3(2) . 2_567
C1 Cu1 I1 106.4(2) . 2_567
C2 Cu1 I1 106.8(2) . .
C1 Cu1 I1 141.68(19) . .
I1 Cu1 I1 111.62(5) 2_567 .
C2 Cu1 Cu1 162.1(2) . 2_567
C1 Cu1 Cu1 161.6(2) . 2_567
I1 Cu1 Cu1 55.89(5) 2_567 2_567
I1 Cu1 Cu1 55.72(5) . 2_567
C2 C1 C8 155.5(6) . .
C2 C1 Cu1 72.4(4) . .
C8 C1 Cu1 132.1(5) . .
C1 C2 C3 154.6(6) . .
C1 C2 Cu1 72.6(4) . .
C3 C2 Cu1 132.6(5) . .
C2 C3 C4 107.7(8) . .
C5 C4 C3 117.1(9) . .
C6 C5 C4 120.8(12) . .
C5 C6 C7 120.1(13) . .
C8 C7 C6 109.6(9) . .
C1 C8 C7 112.8(8) . .

loop_
_geom_bond_atom_site_label_1
_geom_bond_atom_site_label_2
_geom_bond_distance
_geom_bond_site_symmetry_2
I1 Cu1 2.5553(19) 2_567
I1 Cu1 2.5605(14) .
Cu1 C2 2.013(6) .
Cu1 C1 2.016(6) .
Cu1 I1 2.5553(19) 2_567
Cu1 Cu1 2.875(2) 2_567
C1 C2 1.211(10) .
C1 C8 1.468(10) .
C2 C3 1.469(10) .
C3 C4 1.540(5) .
C4 C5 1.540(5) .
C5 C6 1.540(5) .
C6 C7 1.540(5) .
C7 C8 1.540(5) .
